data_4502603
loop_
_publ_author_name
'Li, Baiyan'
'Peng, Yu'
'Li, Guanghua'
'Hua, Jia'
'Yu, Yang'
'Jin, Di'
'Shi, Zhan'
'Feng, Shouhua'

_publ_section_title
;
 Design and Construction of Coordination Polymers by
 4-Amino-3,5-bis(n-pyridyl)-1,2,4-triazole (n= 2, 3, 4) Isomers in a
 Copper(I) Halide System: Diverse Structures Tuned by Isomeric and Anion
 Effects
;
_journal_issue 5
_journal_name_full 'Crystal Growth &amp; Design'
_journal_page_first 2192
_journal_paper_doi 10.1021/cg901438x
_journal_volume 10
_journal_year 2010
_chemical_formula_moiety 'C12 H10 Br Cu N6'
_chemical_formula_sum 'C12 H10 Br Cu N6'
_chemical_formula_weight 381.71
_chemical_melting_point ?
_chemical_name_systematic
; 
 ? 
;
_space_group_IT_number 2
_symmetry_cell_setting triclinic
_symmetry_space_group_name_Hall '-P 1'
_symmetry_space_group_name_H-M 'P -1'
_atom_sites_solution_hydrogens geom
_atom_sites_solution_primary direct
_atom_sites_solution_secondary difmap
_audit_creation_method SHELXL-97
_cell_angle_alpha 100.09(3)
_cell_angle_beta 102.75(3)
_cell_angle_gamma 92.02(3)
_cell_formula_units_Z 2
_cell_length_a 7.4676(15)
_cell_length_b 9.1796(18)
_cell_length_c 10.032(2)
_cell_measurement_reflns_used 2981
_cell_measurement_temperature 293(2)
_cell_measurement_theta_max 27.48
_cell_measurement_theta_min 3.10
_cell_volume 658.4(3)
_computing_cell_refinement Process-auto
_computing_data_collection Process-auto
_computing_data_reduction Process-auto
_computing_structure_refinement 'SHELXL-97 (Sheldrick, 1997)'
_computing_structure_solution 'SHELXS-97 (Sheldrick, 1990)'
_diffrn_ambient_temperature 293(2)
_diffrn_detector_area_resol_mean 10.0
_diffrn_measured_fraction_theta_full 0.990
_diffrn_measured_fraction_theta_max 0.990
_diffrn_measurement_device_type 'Rigaku RAXIS-RAPID'
_diffrn_measurement_method omega-scan
_diffrn_radiation_monochromator graphite
_diffrn_radiation_source 'fine-focus sealed tube'
_diffrn_radiation_type MoK\a
_diffrn_radiation_wavelength 0.71073
_diffrn_reflns_av_R_equivalents 0.0277
_diffrn_reflns_av_sigmaI/netI 0.0365
_diffrn_reflns_limit_h_max 9
_diffrn_reflns_limit_h_min -8
_diffrn_reflns_limit_k_max 11
_diffrn_reflns_limit_k_min -11
_diffrn_reflns_limit_l_max 13
_diffrn_reflns_limit_l_min -13
_diffrn_reflns_number 6532
_diffrn_reflns_theta_full 27.48
_diffrn_reflns_theta_max 27.48
_diffrn_reflns_theta_min 3.10
_diffrn_standards_decay_% 0
_diffrn_standards_interval_count 0
_diffrn_standards_interval_time 0
_diffrn_standards_number 0
_exptl_absorpt_coefficient_mu 4.691
_exptl_absorpt_correction_T_max 0.373
_exptl_absorpt_correction_T_min 0.354
_exptl_absorpt_correction_type empirical
_exptl_absorpt_process_details SADABS
_exptl_crystal_colour Yellow
_exptl_crystal_density_diffrn 1.925
_exptl_crystal_density_meas ?
_exptl_crystal_density_method 'not measured'
_exptl_crystal_description Block
_exptl_crystal_F_000 376
_exptl_crystal_size_max 0.23
_exptl_crystal_size_mid 0.22
_exptl_crystal_size_min 0.21
_refine_diff_density_max 0.382
_refine_diff_density_min -0.533
_refine_diff_density_rms 0.091
_refine_ls_extinction_method none
_refine_ls_goodness_of_fit_ref 1.051
_refine_ls_hydrogen_treatment mixed
_refine_ls_matrix_type full
_refine_ls_number_parameters 221
_refine_ls_number_reflns 2981
_refine_ls_number_restraints 3
_refine_ls_restrained_S_all 1.051
_refine_ls_R_factor_all 0.0497
_refine_ls_R_factor_gt 0.0322
_refine_ls_shift/su_max 0.000
_refine_ls_shift/su_mean 0.000
_refine_ls_structure_factor_coef Fsqd
_refine_ls_weighting_details 'calc w=1/[\s^2^(Fo^2^)+(0.0159P)^2^+1.2302P] where P=(Fo^2^+2Fc^2^)/3'
_refine_ls_weighting_scheme calc
_refine_ls_wR_factor_gt 0.0602
_refine_ls_wR_factor_ref 0.0722
_reflns_number_gt 2327
_reflns_number_total 2981
_reflns_threshold_expression >2sigma(I)
_cod_data_source_file cg901438x_si_002.cif
_cod_data_source_block Compound-9
_cod_depositor_comments
;
The following automatic conversions were performed:

'_chemical_melting_point' value 'not measured' was changed to '?' -
the value is undefined or not given.

Automatic conversion script
Id: cif_fix_values 1715 2011-07-08 13:25:40Z adriana 

The following automatic conversions were performed:

'_exptl_crystal_density_meas' value 'none' was changed to '?' - the
value is perceived as not measured.

Automatic conversion script
Id: cif_fix_values 3008 2015-01-20 13:52:24Z robertas 
;
_cod_original_cell_volume 658.4(2)
_cod_original_sg_symbol_H-M P-1
_cod_database_code 4502603

loop_
_symmetry_equiv_pos_as_xyz
'x, y, z'
'-x, -y, -z'

loop_
_atom_site_label
_atom_site_type_symbol
_atom_site_fract_x
_atom_site_fract_y
_atom_site_fract_z
_atom_site_U_iso_or_equiv
_atom_site_adp_type
_atom_site_occupancy
_atom_site_symmetry_multiplicity
_atom_site_calc_flag
_atom_site_refinement_flags
Cu1 Cu 0.34110(6) 0.18295(5) -0.31861(4) 0.03549(13) Uani 1 1 d .
Br1 Br 0.15274(5) 0.21670(4) -0.54621(4) 0.04023(12) Uani 1 1 d .
N1 N 0.4355(4) 0.6720(3) 0.2752(3) 0.0297(6) Uani 1 1 d .
N2 N 0.3855(4) 0.5702(3) 0.1516(3) 0.0316(7) Uani 1 1 d .
N3 N 0.1866(4) 0.5425(3) 0.2776(3) 0.0252(6) Uani 1 1 d .
N4 N 0.0196(4) 0.5011(3) 0.3098(3) 0.0294(6) Uani 1 1 d D
N5 N 0.3613(4) 0.9580(3) 0.6537(3) 0.0285(6) Uani 1 1 d .
N6 N 0.1849(4) 0.2215(3) -0.1711(3) 0.0314(7) Uani 1 1 d .
C1 C 0.3181(4) 0.6517(3) 0.3509(3) 0.0250(7) Uani 1 1 d .
C2 C 0.2361(4) 0.4933(3) 0.1553(3) 0.0266(7) Uani 1 1 d .
C3 C 0.3361(5) 0.8798(4) 0.5242(3) 0.0284(7) Uani 1 1 d .
C4 C 0.3305(4) 0.7267(3) 0.4949(3) 0.0236(7) Uani 1 1 d .
C5 C 0.3470(5) 0.6490(4) 0.6019(4) 0.0303(7) Uani 1 1 d .
C6 C 0.3737(5) 0.7283(4) 0.7362(4) 0.0354(8) Uani 1 1 d .
C7 C 0.3804(5) 0.8807(4) 0.7562(4) 0.0332(8) Uani 1 1 d .
C8 C 0.2402(5) 0.3355(4) -0.0634(3) 0.0304(8) Uani 1 1 d .
C9 C 0.1517(4) 0.3681(3) 0.0445(3) 0.0249(7) Uani 1 1 d .
C10 C -0.0029(5) 0.2792(4) 0.0395(4) 0.0414(10) Uani 1 1 d .
C11 C -0.0638(6) 0.1628(4) -0.0728(4) 0.0439(10) Uani 1 1 d .
C12 C 0.0329(5) 0.1376(4) -0.1743(4) 0.0348(8) Uani 1 1 d .
H12 H 0.000(4) 0.060(4) -0.252(4) 0.026(9) Uiso 1 1 d .
H7 H 0.386(5) 0.933(4) 0.845(4) 0.034(10) Uiso 1 1 d .
H3 H 0.323(5) 0.936(4) 0.454(4) 0.039(11) Uiso 1 1 d .
H8 H 0.337(6) 0.394(5) -0.062(4) 0.048(12) Uiso 1 1 d .
H10 H -0.056(6) 0.294(4) 0.110(4) 0.045(12) Uiso 1 1 d .
H5 H 0.362(6) 0.552(5) 0.586(4) 0.053(12) Uiso 1 1 d .
H6 H 0.384(6) 0.679(5) 0.811(5) 0.059(13) Uiso 1 1 d .
H11 H -0.172(7) 0.107(6) -0.078(5) 0.084(17) Uiso 1 1 d .
H1A H -0.021(4) 0.577(2) 0.352(3) 0.026(9) Uiso 1 1 d D
H1B H 0.051(5) 0.441(3) 0.366(3) 0.044(12) Uiso 1 1 d D

loop_
_atom_site_aniso_label
_atom_site_aniso_U_11
_atom_site_aniso_U_22
_atom_site_aniso_U_33
_atom_site_aniso_U_23
_atom_site_aniso_U_13
_atom_site_aniso_U_12
Cu1 0.0449(3) 0.0269(2) 0.0305(2) -0.01038(18) 0.0140(2) -0.00823(19)
Br1 0.0439(2) 0.0311(2) 0.0397(2) -0.00010(15) 0.00201(16) 0.00496(16)
N1 0.0318(15) 0.0255(14) 0.0265(14) -0.0100(11) 0.0090(12) -0.0086(12)
N2 0.0346(16) 0.0268(15) 0.0290(15) -0.0105(12) 0.0118(12) -0.0064(12)
N3 0.0300(14) 0.0220(13) 0.0230(14) -0.0020(11) 0.0101(11) -0.0012(11)
N4 0.0303(16) 0.0278(15) 0.0308(16) -0.0015(13) 0.0148(13) -0.0018(13)
N5 0.0324(15) 0.0251(14) 0.0245(14) -0.0055(11) 0.0085(11) -0.0054(12)
N6 0.0371(16) 0.0259(14) 0.0275(15) -0.0083(12) 0.0114(12) -0.0061(13)
C1 0.0291(17) 0.0193(15) 0.0259(16) -0.0005(12) 0.0084(13) 0.0028(13)
C2 0.0311(17) 0.0220(15) 0.0259(16) -0.0029(13) 0.0108(13) -0.0002(14)
C3 0.0360(19) 0.0256(17) 0.0232(17) -0.0010(14) 0.0105(14) 0.0025(14)
C4 0.0218(15) 0.0209(15) 0.0251(16) -0.0046(12) 0.0063(12) -0.0014(12)
C5 0.0315(18) 0.0249(17) 0.0338(19) 0.0011(14) 0.0096(14) 0.0013(15)
C6 0.044(2) 0.038(2) 0.0260(18) 0.0085(16) 0.0093(15) 0.0052(17)
C7 0.039(2) 0.0342(19) 0.0214(17) -0.0064(15) 0.0068(14) -0.0036(16)
C8 0.0320(18) 0.0271(18) 0.0274(17) -0.0086(14) 0.0098(14) -0.0115(15)
C9 0.0262(16) 0.0204(15) 0.0259(16) -0.0041(12) 0.0084(13) -0.0026(13)
C10 0.042(2) 0.039(2) 0.040(2) -0.0140(17) 0.0218(18) -0.0158(17)
C11 0.040(2) 0.039(2) 0.046(2) -0.0130(18) 0.0170(18) -0.0188(18)
C12 0.039(2) 0.0271(18) 0.0323(19) -0.0082(15) 0.0087(15) -0.0057(15)

loop_
_atom_type_symbol
_atom_type_description
_atom_type_scat_dispersion_real
_atom_type_scat_dispersion_imag
_atom_type_scat_source
C C 0.0033 0.0016 'International Tables Vol C Tables 4.2.6.8 and 6.1.1.4'
H H 0.0000 0.0000 'International Tables Vol C Tables 4.2.6.8 and 6.1.1.4'
Br Br -0.2901 2.4595 'International Tables Vol C Tables 4.2.6.8 and 6.1.1.4'
Cu Cu 0.3201 1.2651 'International Tables Vol C Tables 4.2.6.8 and 6.1.1.4'
N N 0.0061 0.0033 'International Tables Vol C Tables 4.2.6.8 and 6.1.1.4'

loop_
_geom_angle_atom_site_label_1
_geom_angle_atom_site_label_2
_geom_angle_atom_site_label_3
_geom_angle
_geom_angle_site_symmetry_1
_geom_angle_site_symmetry_3
N1 Cu1 N5 122.06(11) 2_665 1_544
N1 Cu1 N6 112.58(11) 2_665 .
N5 Cu1 N6 103.24(11) 1_544 .
N1 Cu1 Br1 106.21(9) 2_665 .
N5 Cu1 Br1 103.00(8) 1_544 .
N6 Cu1 Br1 108.93(9) . .
C1 N1 N2 108.2(3) . .
C1 N1 Cu1 129.7(2) . 2_665
N2 N1 Cu1 122.1(2) . 2_665
C2 N2 N1 107.2(3) . .
C2 N3 C1 105.9(3) . .
C2 N3 N4 125.6(3) . .
C1 N3 N4 128.0(3) . .
N3 N4 H1A 110(2) . .
N3 N4 H1B 104(3) . .
H1A N4 H1B 109.0(16) . .
C7 N5 C3 116.7(3) . .
C7 N5 Cu1 123.9(2) . 1_566
C3 N5 Cu1 119.0(2) . 1_566
C12 N6 C8 117.4(3) . .
C12 N6 Cu1 124.0(2) . .
C8 N6 Cu1 118.5(2) . .
N1 C1 N3 109.1(3) . .
N1 C1 C4 126.0(3) . .
N3 C1 C4 124.9(3) . .
N2 C2 N3 109.7(3) . .
N2 C2 C9 121.9(3) . .
N3 C2 C9 128.3(3) . .
N5 C3 C4 123.0(3) . .
N5 C3 H3 115(2) . .
C4 C3 H3 122(2) . .
C5 C4 C3 119.3(3) . .
C5 C4 C1 121.6(3) . .
C3 C4 C1 118.9(3) . .
C4 C5 C6 118.3(3) . .
C4 C5 H5 120(3) . .
C6 C5 H5 121(3) . .
C7 C6 C5 118.5(4) . .
C7 C6 H6 121(3) . .
C5 C6 H6 121(3) . .
N5 C7 C6 124.1(3) . .
N5 C7 H7 118(2) . .
C6 C7 H7 118(2) . .
N6 C8 C9 123.8(3) . .
N6 C8 H8 118(3) . .
C9 C8 H8 118(3) . .
C10 C9 C8 117.6(3) . .
C10 C9 C2 126.4(3) . .
C8 C9 C2 116.0(3) . .
C9 C10 C11 119.2(3) . .
C9 C10 H10 119(3) . .
C11 C10 H10 121(3) . .
C12 C11 C10 119.3(4) . .
C12 C11 H11 122(3) . .
C10 C11 H11 119(3) . .
N6 C12 C11 122.7(3) . .
N6 C12 H12 114(2) . .
C11 C12 H12 123(2) . .

loop_
_geom_bond_atom_site_label_1
_geom_bond_atom_site_label_2
_geom_bond_distance
_geom_bond_site_symmetry_2
Cu1 N1 2.016(3) 2_665
Cu1 N5 2.051(3) 1_544
Cu1 N6 2.069(3) .
Cu1 Br1 2.4797(10) .
N1 C1 1.308(4) .
N1 N2 1.384(3) .
N1 Cu1 2.016(3) 2_665
N2 C2 1.309(4) .
N3 C2 1.365(4) .
N3 C1 1.365(4) .
N3 N4 1.411(4) .
N4 H1A 0.853(10) .
N4 H1B 0.852(10) .
N5 C7 1.334(5) .
N5 C3 1.339(4) .
N5 Cu1 2.051(3) 1_566
N6 C12 1.341(4) .
N6 C8 1.345(4) .
C1 C4 1.469(4) .
C2 C9 1.465(4) .
C3 C4 1.381(4) .
C3 H3 0.93(4) .
C4 C5 1.376(5) .
C5 C6 1.383(5) .
C5 H5 0.89(4) .
C6 C7 1.376(5) .
C6 H6 0.93(4) .
C7 H7 0.93(4) .
C8 C9 1.383(5) .
C8 H8 0.88(4) .
C9 C10 1.377(5) .
C10 C11 1.392(5) .
C10 H10 0.88(4) .
C11 C12 1.366(5) .
C11 H11 0.93(5) .
C12 H12 0.94(3) .

loop_
_geom_hbond_atom_site_label_D
_geom_hbond_atom_site_label_H
_geom_hbond_atom_site_label_A
_geom_hbond_distance_DH
_geom_hbond_distance_HA
_geom_hbond_distance_DA
_geom_hbond_angle_DHA
_geom_hbond_site_symmetry_A
N4 H1A Br1 0.853(10) 2.833(13) 3.664(3) 165(2) 2_565
N4 H1B Br1 0.852(10) 2.464(12) 3.280(3) 161(3) 1_556
